data_4504394
loop_
_publ_author_name
'Cordes, David, B.'
'Rogers, Robin D.'

_publ_section_title
;
 Enantiomorphic Helical Coordination Polymers of
 {[M(pyrimidine)(OH2)4][SiF6]&#x00B7;H2O}\\infty (M = Co2+, Cu2+, Zn2+)
;
_journal_issue 10
_journal_name_full 'Crystal Growth &amp; Design'
_journal_page_first 1943
_journal_paper_doi 10.1021/cg070462p
_journal_volume 7
_journal_year 2007
_chemical_formula_moiety 'C4 H12 N2 O4 Zn, F6 Si, H2 O'
_chemical_formula_sum 'C4 H14 F6 N2 O5 Si Zn'
_chemical_formula_weight 377.63
_chemical_name_common 'Zn-pyrimidine helix'
_chemical_name_systematic
; 
 ? 
;
_space_group_IT_number 92
_symmetry_cell_setting tetragonal
_symmetry_space_group_name_Hall 'P 4abw 2nw'
_symmetry_space_group_name_H-M 'P 41 21 2'
_atom_sites_solution_hydrogens geom
_atom_sites_solution_primary direct
_atom_sites_solution_secondary difmap
_audit_creation_method SHELXL-97
_cell_angle_alpha 90.00
_cell_angle_beta 90.00
_cell_angle_gamma 90.00
_cell_formula_units_Z 8
_cell_length_a 11.1860(2)
_cell_length_b 11.1860(2)
_cell_length_c 19.7088(4)
_cell_measurement_reflns_used 5523
_cell_measurement_temperature 173(2)
_cell_volume 2466.10(8)
_computing_cell_refinement 'Siemens XSCANS'
_computing_data_collection 'Siemens XSCANS'
_computing_data_reduction 'Siemens SHELXTL'
_computing_molecular_graphics 'Siemens SHELXTL'
_computing_publication_material 'Siemens SHELXTL'
_computing_structure_refinement 'SHELXL-97 (Sheldrick, 1997)'
_computing_structure_solution 'SHELXS-97 (Sheldrick, 1990)'
_diffrn_ambient_temperature 173(2)
_diffrn_measured_fraction_theta_full 0.999
_diffrn_measured_fraction_theta_max 0.971
_diffrn_measurement_device_type 'Siemens P4'
_diffrn_measurement_method '\w scans'
_diffrn_radiation_monochromator graphite
_diffrn_radiation_source 'fine-focus sealed tube'
_diffrn_radiation_type MoK\a
_diffrn_radiation_wavelength 0.71073
_diffrn_reflns_av_R_equivalents 0.2363
_diffrn_reflns_av_sigmaI/netI 0.1783
_diffrn_reflns_limit_h_max 14
_diffrn_reflns_limit_h_min -13
_diffrn_reflns_limit_k_max 14
_diffrn_reflns_limit_k_min -10
_diffrn_reflns_limit_l_max 25
_diffrn_reflns_limit_l_min -20
_diffrn_reflns_number 15405
_diffrn_reflns_theta_full 25.30
_diffrn_reflns_theta_max 28.15
_diffrn_reflns_theta_min 2.09
_exptl_absorpt_coefficient_mu 2.185
_exptl_absorpt_correction_T_max 0.76959857
_exptl_absorpt_correction_T_min 0.597129
_exptl_absorpt_correction_type multi-scan
_exptl_absorpt_process_details '(SADABS; Sheldrick, 2002)'
_exptl_crystal_colour colorless
_exptl_crystal_density_diffrn 2.034
_exptl_crystal_density_method 'not measured'
_exptl_crystal_description parallepiped
_exptl_crystal_F_000 1520
_exptl_crystal_size_max 0.26
_exptl_crystal_size_mid 0.24
_exptl_crystal_size_min 0.12
_refine_diff_density_max 0.512
_refine_diff_density_min -1.606
_refine_diff_density_rms 0.187
_refine_ls_abs_structure_details 'Flack H D (1983), Acta Cryst. A39, 876-881'
_refine_ls_abs_structure_Flack 0.008(19)
_refine_ls_extinction_coef 0.0039(3)
_refine_ls_extinction_expression Fc^*^=kFc[1+0.001xFc^2^\l^3^/sin(2\q)]^-1/4^
_refine_ls_extinction_method SHELXL
_refine_ls_goodness_of_fit_ref 0.650
_refine_ls_hydrogen_treatment constr
_refine_ls_matrix_type full
_refine_ls_number_parameters 192
_refine_ls_number_reflns 2916
_refine_ls_number_restraints 0
_refine_ls_restrained_S_all 0.650
_refine_ls_R_factor_all 0.0900
_refine_ls_R_factor_gt 0.0482
_refine_ls_shift/su_max 0.001
_refine_ls_shift/su_mean 0.000
_refine_ls_structure_factor_coef Fsqd
_refine_ls_weighting_details '0.0000, 0.0000'
_refine_ls_weighting_scheme calc
_refine_ls_wR_factor_gt 0.0755
_refine_ls_wR_factor_ref 0.0853
_reflns_number_gt 1652
_reflns_number_total 2916
_reflns_threshold_expression >2sigma(I)
_cod_data_source_file cg070462p-file003.cif
_cod_data_source_block kms48
_cod_depositor_comments
;
The following automatic conversions were performed:

'_symmetry_cell_setting' value 'Tetragonal' changed to 'tetragonal'
according to /home/saulius/struct/CIF-dictionaries/cif_core.dic
dictionary named 'cif_core.dic' version 2.4.1 from 2010-06-29.

Automatic conversion script
Id: cif_fix_values 1715 2011-07-08 13:25:40Z adriana 
;
_cod_original_cell_volume 2466.09(8)
_cod_database_code 4504394

loop_
_symmetry_equiv_pos_as_xyz
'x, y, z'
'-x, -y, z+1/2'
'-y+1/2, x+1/2, z+1/4'
'y+1/2, -x+1/2, z+3/4'
'-x+1/2, y+1/2, -z+1/4'
'x+1/2, -y+1/2, -z+3/4'
'y, x, -z'
'-y, -x, -z+1/2'

loop_
_atom_site_label
_atom_site_type_symbol
_atom_site_fract_x
_atom_site_fract_y
_atom_site_fract_z
_atom_site_U_iso_or_equiv
_atom_site_adp_type
_atom_site_occupancy
_atom_site_symmetry_multiplicity
_atom_site_calc_flag
_atom_site_refinement_flags
_atom_site_disorder_assembly
_atom_site_disorder_group
Zn Zn 0.84917(5) 0.35133(5) 0.01216(2) 0.02711(15) Uani 1 1 d . . .
N1 N 0.9472(3) 0.2494(4) 0.08503(16) 0.0264(9) Uani 1 1 d . . .
N2 N 1.0602(3) 0.2467(4) 0.18641(16) 0.0252(9) Uani 1 1 d . . .
O1 O 0.7034(3) 0.2335(3) 0.02950(14) 0.0487(10) Uani 1 1 d . . .
H1B H 0.7099 0.2046 0.0676 0.058 Uiso 1 1 d R . .
H1A H 0.6869 0.1828 0.0009 0.058 Uiso 1 1 d R . .
O2 O 0.9983(3) 0.4679(3) -0.00321(12) 0.0380(9) Uani 1 1 d . . .
H2A H 1.0470 0.4252 0.0050 0.046 Uiso 1 1 d R . .
H2B H 1.0059 0.5421 0.0177 0.046 Uiso 1 1 d R . .
O3 O 0.7823(4) 0.4688(3) 0.08362(14) 0.0528(12) Uani 1 1 d . . .
H3B H 0.7789 0.5564 0.0728 0.063 Uiso 1 1 d R . .
H3A H 0.7732 0.4566 0.1213 0.063 Uiso 1 1 d R . .
O4 O 0.9291(3) 0.2380(3) -0.06175(13) 0.0342(9) Uani 1 1 d . . .
H4A H 0.9156 0.2277 -0.1023 0.041 Uiso 1 1 d R . .
H4B H 1.0202 0.2423 -0.0548 0.041 Uiso 1 1 d R . .
O5 O 0.6695(3) 0.0791(3) -0.07585(15) 0.0536(11) Uani 1 1 d . . .
H5A H 0.7059 0.0064 -0.0773 0.064 Uiso 1 1 d R . .
H5B H 0.6682 0.0988 -0.1142 0.064 Uiso 1 1 d R . .
C1 C 0.9472(4) 0.1314(4) 0.0844(2) 0.0294(11) Uani 1 1 d . . .
H1 H 0.9084 0.0910 0.0481 0.035 Uiso 1 1 calc R . .
C2 C 1.0019(4) 0.0644(5) 0.1347(2) 0.0340(12) Uani 1 1 d . . .
H2 H 1.0006 -0.0205 0.1346 0.041 Uiso 1 1 calc R . .
C3 C 1.0584(4) 0.1290(4) 0.1853(2) 0.0315(12) Uani 1 1 d . . .
H3 H 1.0977 0.0867 0.2207 0.038 Uiso 1 1 calc R . .
C4 C 1.0044(4) 0.3041(5) 0.1358(2) 0.0278(11) Uani 1 1 d . . .
H4 H 1.0056 0.3890 0.1360 0.033 Uiso 1 1 calc R . .
Si2 Si 0.80006(13) -0.19994(13) 0.0000 0.0288(5) Uani 1 2 d S . .
F4 F 0.7031(3) -0.1015(2) 0.03471(12) 0.0453(8) Uani 1 1 d . A .
F5 F 0.7907(7) -0.2883(7) 0.0699(3) 0.0522(18) Uani 0.50 1 d P A 1
F6 F 0.9208(7) -0.1363(7) 0.0352(4) 0.056(2) Uani 0.50 1 d P A 1
F5' F 0.7292(7) -0.3143(6) 0.0353(3) 0.058(2) Uani 0.50 1 d P A 2
F6' F 0.8812(7) -0.1840(8) 0.0700(3) 0.062(3) Uani 0.50 1 d P A 2
Si1 Si 1.20357(12) -0.20357(12) 0.2500 0.0286(5) Uani 1 2 d S . .
F1 F 1.2309(3) -0.3268(3) 0.20280(13) 0.0544(9) Uani 1 1 d . . .
F2 F 1.2869(3) -0.1214(3) 0.19571(12) 0.0540(9) Uani 1 1 d . . .
F3 F 1.0829(3) -0.1791(3) 0.20338(12) 0.0577(10) Uani 1 1 d . . .

loop_
_atom_site_aniso_label
_atom_site_aniso_U_11
_atom_site_aniso_U_22
_atom_site_aniso_U_33
_atom_site_aniso_U_23
_atom_site_aniso_U_13
_atom_site_aniso_U_12
Zn 0.0337(4) 0.0278(3) 0.0199(2) 0.0026(2) -0.0013(2) 0.0029(3)
N1 0.037(3) 0.024(2) 0.018(2) -0.0031(17) -0.0038(18) 0.0027(18)
N2 0.033(3) 0.025(2) 0.018(2) 0.0004(17) -0.0028(18) -0.0011(17)
O1 0.057(3) 0.048(2) 0.0408(19) 0.0163(17) 0.0000(17) -0.0090(19)
O2 0.040(2) 0.028(2) 0.0460(19) -0.0004(15) -0.0035(16) -0.0019(16)
O3 0.098(4) 0.037(2) 0.023(2) 0.0062(17) 0.0119(19) 0.029(2)
O4 0.031(2) 0.047(2) 0.0250(17) -0.0095(16) -0.0036(15) 0.0069(17)
O5 0.059(3) 0.055(3) 0.047(2) 0.0100(19) 0.010(2) 0.000(2)
C1 0.037(3) 0.025(3) 0.026(2) -0.005(2) -0.001(2) 0.000(2)
C2 0.045(3) 0.026(3) 0.031(3) 0.003(2) -0.001(2) -0.006(3)
C3 0.037(3) 0.029(3) 0.029(2) 0.006(2) -0.003(2) 0.004(2)
C4 0.038(3) 0.023(3) 0.023(3) -0.001(2) -0.003(2) 0.000(2)
Si2 0.0309(7) 0.0309(7) 0.0244(10) -0.0038(6) 0.0038(6) 0.0020(9)
F4 0.057(2) 0.048(2) 0.0307(13) -0.0002(13) 0.0141(15) 0.0179(15)
F5 0.068(6) 0.050(5) 0.039(4) 0.012(4) 0.016(4) 0.008(4)
F6 0.049(5) 0.049(6) 0.068(5) -0.026(4) -0.002(4) -0.010(4)
F5' 0.075(6) 0.032(4) 0.066(5) 0.020(4) 0.023(4) 0.001(4)
F6' 0.058(6) 0.092(8) 0.037(5) -0.034(4) -0.028(4) 0.031(5)
Si1 0.0331(7) 0.0331(7) 0.0198(10) 0.0044(6) 0.0044(6) 0.0051(9)
F1 0.074(2) 0.040(2) 0.0490(17) -0.0101(15) 0.0120(16) 0.0076(17)
F2 0.073(2) 0.057(2) 0.0319(15) 0.0078(14) 0.0162(15) -0.0155(18)
F3 0.057(2) 0.077(3) 0.0391(16) 0.0077(17) -0.0153(16) 0.0187(19)

loop_
_atom_type_symbol
_atom_type_description
_atom_type_scat_dispersion_real
_atom_type_scat_dispersion_imag
_atom_type_scat_source
C C 0.0033 0.0016 'International Tables Vol C Tables 4.2.6.8 and 6.1.1.4'
H H 0.0000 0.0000 'International Tables Vol C Tables 4.2.6.8 and 6.1.1.4'
Si Si 0.0817 0.0704 'International Tables Vol C Tables 4.2.6.8 and 6.1.1.4'
N N 0.0061 0.0033 'International Tables Vol C Tables 4.2.6.8 and 6.1.1.4'
O O 0.0106 0.0060 'International Tables Vol C Tables 4.2.6.8 and 6.1.1.4'
F F 0.0171 0.0103 'International Tables Vol C Tables 4.2.6.8 and 6.1.1.4'
Zn Zn 0.2839 1.4301 'International Tables Vol C Tables 4.2.6.8 and 6.1.1.4'

loop_
_geom_angle_atom_site_label_1
_geom_angle_atom_site_label_2
_geom_angle_atom_site_label_3
_geom_angle
_geom_angle_site_symmetry_1
_geom_angle_site_symmetry_3
O3 Zn O1 90.39(15) . .
O3 Zn N2 89.28(14) . 4_564
O1 Zn N2 89.31(14) . 4_564
O3 Zn O4 175.94(16) . .
O1 Zn O4 93.63(13) . .
N2 Zn O4 91.34(11) 4_564 .
O3 Zn N1 93.84(12) . .
O1 Zn N1 87.40(14) . .
N2 Zn N1 175.47(16) 4_564 .
O4 Zn N1 85.78(12) . .
O3 Zn O2 89.52(14) . .
O1 Zn O2 178.54(11) . .
N2 Zn O2 92.15(14) 4_564 .
O4 Zn O2 86.45(12) . .
N1 Zn O2 91.15(13) . .
C1 N1 C4 117.8(4) . .
C1 N1 Zn 121.8(3) . .
C4 N1 Zn 120.3(3) . .
C3 N2 C4 117.3(4) . .
C3 N2 Zn 123.9(3) . 3_645
C4 N2 Zn 118.8(3) . 3_645
N1 C1 C2 122.3(4) . .
C3 C2 C1 115.8(5) . .
N2 C3 C2 122.8(4) . .
N1 C4 N2 124.1(4) . .
F5' Si2 F5' 55.8(5) . 7_645
F5' Si2 F6' 89.7(4) . .
F5' Si2 F6' 145.2(5) 7_645 .
F5' Si2 F6' 145.2(5) . 7_645
F5' Si2 F6' 89.7(4) 7_645 7_645
F6' Si2 F6' 124.9(7) . 7_645
F5' Si2 F6 122.6(4) . .
F5' Si2 F6 176.3(4) 7_645 .
F6' Si2 F6 34.0(3) . .
F6' Si2 F6 91.4(5) 7_645 .
F5' Si2 F6 176.3(4) . 7_645
F5' Si2 F6 122.6(4) 7_645 7_645
F6' Si2 F6 91.4(5) . 7_645
F6' Si2 F6 34.0(3) 7_645 7_645
F6 Si2 F6 59.2(6) . 7_645
F5' Si2 F4 91.5(3) . .
F5' Si2 F4 89.2(3) 7_645 .
F6' Si2 F4 86.8(3) . .
F6' Si2 F4 92.8(3) 7_645 .
F6 Si2 F4 94.2(3) . .
F6 Si2 F4 85.1(3) 7_645 .
F5' Si2 F4 89.2(3) . 7_645
F5' Si2 F4 91.5(3) 7_645 7_645
F6' Si2 F4 92.8(3) . 7_645
F6' Si2 F4 86.8(3) 7_645 7_645
F6 Si2 F4 85.1(3) . 7_645
F6 Si2 F4 94.2(3) 7_645 7_645
F4 Si2 F4 179.2(3) . 7_645
F5' Si2 F5 35.0(3) . .
F5' Si2 F5 90.8(5) 7_645 .
F6' Si2 F5 54.7(4) . .
F6' Si2 F5 176.5(4) 7_645 .
F6 Si2 F5 87.8(4) . .
F6 Si2 F5 146.1(4) 7_645 .
F4 Si2 F5 90.6(2) . .
F4 Si2 F5 89.7(2) 7_645 .
F5' Si2 F5 90.8(5) . 7_645
F5' Si2 F5 35.0(3) 7_645 7_645
F6' Si2 F5 176.5(4) . 7_645
F6' Si2 F5 54.7(4) 7_645 7_645
F6 Si2 F5 146.1(4) . 7_645
F6 Si2 F5 87.8(4) 7_645 7_645
F4 Si2 F5 89.7(2) . 7_645
F4 Si2 F5 90.6(2) 7_645 7_645
F5 Si2 F5 125.9(6) . 7_645
F6 F6 Si2 60.4(3) 7_645 .
F5' F5' Si2 62.1(3) 7_645 .
F3 Si1 F3 92.2(2) 8_665 .
F3 Si1 F2 89.93(15) 8_665 .
F3 Si1 F2 90.48(15) . .
F3 Si1 F2 90.48(15) 8_665 8_665
F3 Si1 F2 89.93(15) . 8_665
F2 Si1 F2 179.4(3) . 8_665
F3 Si1 F1 88.67(15) 8_665 8_665
F3 Si1 F1 179.06(19) . 8_665
F2 Si1 F1 89.83(15) . 8_665
F2 Si1 F1 89.76(15) 8_665 8_665
F3 Si1 F1 179.06(19) 8_665 .
F3 Si1 F1 88.66(15) . .
F2 Si1 F1 89.76(15) . .
F2 Si1 F1 89.83(15) 8_665 .
F1 Si1 F1 90.5(2) 8_665 .

loop_
_geom_bond_atom_site_label_1
_geom_bond_atom_site_label_2
_geom_bond_distance
_geom_bond_site_symmetry_2
Zn O3 2.066(3) .
Zn O1 2.125(3) .
Zn N2 2.127(3) 4_564
Zn O4 2.128(3) .
Zn N1 2.137(3) .
Zn O2 2.139(3) .
N1 C1 1.319(6) .
N1 C4 1.336(5) .
N2 C3 1.316(6) .
N2 C4 1.341(5) .
N2 Zn 2.127(3) 3_645
C1 C2 1.386(6) .
C2 C3 1.384(6) .
Si2 F5' 1.658(7) .
Si2 F5' 1.658(7) 7_645
Si2 F6' 1.661(6) .
Si2 F6' 1.661(6) 7_645
Si2 F6 1.677(8) .
Si2 F6 1.677(8) 7_645
Si2 F4 1.690(3) .
Si2 F4 1.690(3) 7_645
Si2 F5 1.699(6) .
Si2 F5 1.699(6) 7_645
F6 F6 1.655(16) 7_645
F5' F5' 1.552(13) 7_645
Si1 F3 1.655(3) 8_665
Si1 F3 1.655(3) .
Si1 F2 1.691(2) .
Si1 F2 1.691(2) 8_665
Si1 F1 1.691(3) 8_665
Si1 F1 1.691(3) .

loop_
_geom_hbond_atom_site_label_D
_geom_hbond_atom_site_label_H
_geom_hbond_atom_site_label_A
_geom_hbond_distance_DH
_geom_hbond_distance_HA
_geom_hbond_distance_DA
_geom_hbond_angle_DHA
_geom_hbond_site_symmetry_A
C1 H1 F6 0.95 2.56 3.162(9) 121.5 .
C1 H1 F6 0.95 2.56 3.461(9) 157.5 7_645
O1 H1A O5 0.82 1.92 2.727(5) 169.6 .
O1 H1B F5 0.82 2.22 2.979(7) 154.1 5_655
C2 H2 F3 0.95 2.42 3.174(6) 136.6 .
C2 H2 F6 0.95 2.51 3.117(9) 121.6 .
O2 H2A F2 0.74 2.16 2.838(4) 152.2 5_755
O2 H2A F1 0.74 2.47 3.085(4) 141.5 4_664
O2 H2B O5 0.93 2.00 2.886(4) 157.6 7_655
O2 H2B F4 0.93 2.40 2.926(4) 115.7 7_655
O3 H3A F4 0.76 1.98 2.716(4) 162.2 5_655
O3 H3B F5' 1.00 1.72 2.674(7) 157.9 1_565
O3 H3B F5 1.00 1.74 2.732(8) 167.7 1_565
O4 H4A F2 0.82 2.00 2.755(4) 152.5 7_645
O4 H4B F1 1.03 1.74 2.767(4) 172.3 4_664
O5 H5A F6 0.91 2.17 2.915(9) 138.2 7_645
O5 H5A F4 0.91 2.52 2.995(4) 113.3 .
O5 H5A F5 0.91 2.42 3.263(9) 154.3 7_645
O5 H5A F6' 0.91 1.87 2.757(9) 164.1 7_645
O5 H5B F3 0.79 2.46 3.031(4) 130.8 7_645
O5 H5B F1 0.79 2.29 3.024(4) 155.9 7_645
